data_4102462
loop_
_publ_author_name
'Eric M. Woerly'
'Alan H. Cherney'
'Erin K. Davis'
'Martin D. Burke'

_publ_contact_author
; 
Gray, Danielle L. 
University of Illinois 
School of Chemical Sciences, Box 59-1 
505 South Mathews Avenue 
Urbana, Illinois  61801 
USA 
;
_publ_contact_author_email dgray@illinois.edu
_publ_contact_author_fax '1  217 244 8068'
_publ_contact_author_phone '1  217 244 1708'
_publ_section_title
;
 Stereoretentive Suzuki-Miyaura Coupling of Haloallenes Enables Fully
 Stereocontrolled Access to (-)-Peridinin
;
_journal_name_full 'Journal of the American Chemical Society'
_journal_page_first 6941
_journal_page_last 6943
_journal_paper_doi 10.1021/ja102721p
_journal_volume 132
_journal_year 2010
_chemical_formula_moiety '4(C13 H13 B Br N O6), C3 H6 O'
_chemical_formula_sum 'C55 H58 B4 Br4 N4 O25'
_chemical_formula_weight 1537.93
_chemical_name_systematic
; 
? 
;
_space_group_IT_number 14
_symmetry_cell_setting monoclinic
_symmetry_space_group_name_Hall '-P 2ybc'
_symmetry_space_group_name_H-M 'P 1 21/c 1'
_atom_sites_solution_hydrogens geom
_atom_sites_solution_primary direct
_atom_sites_solution_secondary difmap
_audit_creation_method SHELXL-97
_audit_update_record
; 
? 
;
_cell_angle_alpha 90.00
_cell_angle_beta 92.247(5)
_cell_angle_gamma 90.00
_cell_formula_units_Z 2
_cell_length_a 7.3530(6)
_cell_length_b 17.5538(13)
_cell_length_c 24.6460(18)
_cell_measurement_reflns_used 2350
_cell_measurement_temperature 193(2)
_cell_measurement_theta_max 19.39
_cell_measurement_theta_min 2.74
_cell_volume 3178.7(4)
_computing_cell_refinement 'SAINT V7.23A (Bruker, 2005)'
_computing_data_collection 'APEX2 V2.0-1 (Bruker, 2004)'
_computing_data_reduction
; 
SAINT V7.23A, XPREP V2005/2, SADABS V2007/4, TWINABS V2007/5 
(Bruker, 2005 & 2007) 
;
_computing_molecular_graphics 'SHELXTL V6.12 (Bruker, 2005)'
_computing_publication_material 'XCIF V6.12 (Bruker, 2005)'
_computing_structure_refinement 'SHELXTL V6.12 (Bruker, 2005)'
_computing_structure_solution 'SHELXTL V6.12 (Bruker, 2005)'
_diffrn_ambient_temperature 193(2)
_diffrn_measured_fraction_theta_full 0.998
_diffrn_measured_fraction_theta_max 0.998
_diffrn_measurement_device 'Bruker Kappa/ApexII CCD'
_diffrn_measurement_method 'profile data from \f and \w scans'
_diffrn_radiation_monochromator graphite
_diffrn_radiation_source 'fine-focus sealed tube'
_diffrn_radiation_type MoK\a
_diffrn_radiation_wavelength 0.71073
_diffrn_radiation_wavelength_id ba02eas
_diffrn_reflns_av_R_equivalents 0.1513
_diffrn_reflns_av_sigmaI/netI 0.1280
_diffrn_reflns_limit_h_max 8
_diffrn_reflns_limit_h_min -8
_diffrn_reflns_limit_k_max 21
_diffrn_reflns_limit_k_min -21
_diffrn_reflns_limit_l_max 29
_diffrn_reflns_limit_l_min -29
_diffrn_reflns_number 37930
_diffrn_reflns_theta_full 25.40
_diffrn_reflns_theta_max 25.40
_diffrn_reflns_theta_min 1.42
_exptl_absorpt_coefficient_mu 2.617
_exptl_absorpt_correction_T_max 0.9338
_exptl_absorpt_correction_T_min 0.6025
_exptl_absorpt_correction_type integration
_exptl_absorpt_process_details 'SHELXTL/XPREP V2005/2 (Bruker, 2005)'
_exptl_crystal_colour colourless
_exptl_crystal_density_diffrn 1.607
_exptl_crystal_density_method 'not measured'
_exptl_crystal_description platy
_exptl_crystal_F_000 1552
_exptl_crystal_id ba02eas
_exptl_crystal_preparation
; 
The data crystal was mounted using oil (Parantone-N, Exxon) to a 
0.3 mm cryo-loop (Hampton Research) with the (2 -2 -1) scattering 
planes roughly normal to the spindle axis. 
;
_exptl_crystal_size_max 0.52
_exptl_crystal_size_mid 0.05
_exptl_crystal_size_min 0.03
_refine_diff_density_max 0.579
_refine_diff_density_min -0.552
_refine_diff_density_rms 0.082
_refine_ls_extinction_method none
_refine_ls_goodness_of_fit_ref 0.970
_refine_ls_hydrogen_treatment noref
_refine_ls_matrix_type full
_refine_ls_number_parameters 449
_refine_ls_number_reflns 5835
_refine_ls_number_restraints 8
_refine_ls_restrained_S_all 0.969
_refine_ls_R_factor_all 0.1661
_refine_ls_R_factor_gt 0.0466
_refine_ls_shift/su_max 0.001
_refine_ls_shift/su_mean 0.000
_refine_ls_structure_factor_coef Fsqd
_refine_ls_weighting_details 'calc w=1/[\s^2^(Fo^2^)+(0.0405P)^2^+1.6787P] where P=(Fo^2^+2Fc^2^)/3'
_refine_ls_weighting_scheme calc
_refine_ls_wR_factor_gt 0.0834
_refine_ls_wR_factor_ref 0.1170
_reflns_number_gt 2588
_reflns_number_total 5835
_reflns_threshold_expression >2sigma(I)
_cod_data_source_file ja102721p_si_003.cif
_cod_data_source_block ba02eas
_cod_original_sg_symbol_H-M 'P 21/c '
_cod_database_code 4102462

loop_
_symmetry_equiv_pos_as_xyz
'x, y, z'
'-x, y+1/2, -z+1/2'
'-x, -y, -z'
'x, -y-1/2, z-1/2'

loop_
_atom_site_label
_atom_site_type_symbol
_atom_site_fract_x
_atom_site_fract_y
_atom_site_fract_z
_atom_site_U_iso_or_equiv
_atom_site_adp_type
_atom_site_occupancy
_atom_site_symmetry_multiplicity
_atom_site_calc_flag
_atom_site_refinement_flags
Br1 Br 1.31386(9) 0.20578(4) 0.50540(3) 0.0680(3) Uani 1 1 d .
O1A O 0.886(6) 0.153(4) 0.5175(9) 0.082(11) Uani 0.54(10) 1 d PDU
O1B O 0.906(9) 0.123(4) 0.5103(12) 0.084(12) Uani 0.46(10) 1 d PDU
O2 O 0.8262(5) 0.1688(2) 0.42728(14) 0.0530(11) Uani 1 1 d .
O3 O 0.2971(4) 0.1672(2) 0.23944(13) 0.0311(9) Uani 1 1 d .
O4 O 0.0652(4) 0.0927(2) 0.21098(15) 0.0448(11) Uani 1 1 d .
O5 O 0.4289(4) 0.27457(19) 0.19307(13) 0.0296(9) Uani 1 1 d .
O6 O 0.5090(4) 0.3390(2) 0.11967(14) 0.0381(10) Uani 1 1 d .
N1 N 0.4951(4) 0.1476(2) 0.16431(15) 0.0227(10) Uani 1 1 d .
B1 B 0.4652(7) 0.1983(4) 0.2192(2) 0.0271(15) Uani 1 1 d .
C1 C 0.9442(9) 0.1660(4) 0.4732(3) 0.067(2) Uani 1 1 d D
C2 C 1.1145(7) 0.1990(3) 0.4566(2) 0.0437(16) Uani 1 1 d .
C3 C 1.1001(6) 0.2190(3) 0.4051(2) 0.0341(14) Uani 1 1 d .
H3A H 1.1910 0.2416 0.3854 0.041 Uiso 1 1 calc R
C4 C 0.9211(6) 0.2002(3) 0.3845(2) 0.0302(13) Uani 1 1 d D
C5 C 0.8495(6) 0.2079(3) 0.3345(2) 0.0271(12) Uani 1 1 d .
H5A H 0.9289 0.2275 0.3096 0.033 Uiso 1 1 calc R
C6 C 0.6680(6) 0.1908(3) 0.3119(2) 0.0245(13) Uani 1 1 d .
C7 C 0.5264(6) 0.1605(3) 0.3484(2) 0.0368(14) Uani 1 1 d .
H7A H 0.4118 0.1570 0.3285 0.055 Uiso 1 1 calc R
H7B H 0.5148 0.1943 0.3787 0.055 Uiso 1 1 calc R
H7C H 0.5620 0.1109 0.3613 0.055 Uiso 1 1 calc R
C8 C 0.6375(6) 0.2033(3) 0.2587(2) 0.0319(13) Uani 1 1 d .
H8A H 0.7417 0.2181 0.2413 0.038 Uiso 1 1 calc R
C9 C 0.2070(6) 0.1241(3) 0.2032(2) 0.0305(13) Uani 1 1 d .
C10 C 0.3056(6) 0.1204(3) 0.15113(19) 0.0282(13) Uani 1 1 d .
H10A H 0.3072 0.0686 0.1375 0.034 Uiso 1 1 calc R
H10B H 0.2468 0.1528 0.1238 0.034 Uiso 1 1 calc R
C11 C 0.5626(6) 0.2047(3) 0.12529(19) 0.0263(12) Uani 1 1 d .
H11A H 0.5136 0.1944 0.0889 0.032 Uiso 1 1 calc R
H11B H 0.6944 0.2035 0.1249 0.032 Uiso 1 1 calc R
C12 C 0.4988(6) 0.2806(3) 0.1445(2) 0.0310(14) Uani 1 1 d .
C13 C 0.6211(6) 0.0816(3) 0.1716(2) 0.0353(14) Uani 1 1 d .
H13A H 0.6275 0.0544 0.1379 0.053 Uiso 1 1 calc R
H13B H 0.5769 0.0481 0.1989 0.053 Uiso 1 1 calc R
H13C H 0.7402 0.0996 0.1826 0.053 Uiso 1 1 calc R
Br2 Br 0.14157(8) 0.62706(5) 0.48409(3) 0.0755(3) Uani 1 1 d .
O7 O 0.5689(5) 0.5752(2) 0.46753(15) 0.0485(11) Uani 1 1 d .
O8 O 0.6385(4) 0.59119(19) 0.55682(14) 0.0360(9) Uani 1 1 d .
O9 O 1.1789(4) 0.5876(2) 0.74261(14) 0.0379(10) Uani 1 1 d .
O10 O 1.4253(5) 0.5189(2) 0.76711(16) 0.0555(12) Uani 1 1 d .
O11 O 1.0416(4) 0.68951(19) 0.79280(16) 0.0373(10) Uani 1 1 d .
O12 O 0.9908(5) 0.7489(2) 0.87105(16) 0.0479(11) Uani 1 1 d .
N2 N 0.9921(5) 0.5604(2) 0.81970(15) 0.0260(10) Uani 1 1 d .
B2 B 1.0096(7) 0.6149(4) 0.7655(2) 0.0285(16) Uani 1 1 d .
C14 C 0.5209(8) 0.5921(3) 0.5119(3) 0.0403(15) Uani 1 1 d .
C15 C 0.3432(6) 0.6178(3) 0.5312(2) 0.0383(15) Uani 1 1 d .
C16 C 0.3623(6) 0.6315(3) 0.5837(2) 0.0364(14) Uani 1 1 d .
H16A H 0.2709 0.6493 0.6055 0.044 Uiso 1 1 calc R
C17 C 0.5437(6) 0.6151(3) 0.6020(2) 0.0306(13) Uani 1 1 d .
C18 C 0.6162(6) 0.6194(3) 0.6528(2) 0.0303(13) Uani 1 1 d .
H18A H 0.5357 0.6355 0.6787 0.036 Uiso 1 1 calc R
C19 C 0.8002(6) 0.6030(3) 0.6743(2) 0.0288(13) Uani 1 1 d .
C20 C 0.9384(6) 0.5730(3) 0.6366(2) 0.0373(14) Uani 1 1 d .
H20A H 1.0516 0.5646 0.6564 0.056 Uiso 1 1 calc R
H20B H 0.9561 0.6094 0.6082 0.056 Uiso 1 1 calc R
H20C H 0.8959 0.5258 0.6210 0.056 Uiso 1 1 calc R
C21 C 0.8327(6) 0.6176(3) 0.7274(2) 0.0323(14) Uani 1 1 d .
H21A H 0.7293 0.6323 0.7453 0.039 Uiso 1 1 calc R
C22 C 1.2791(7) 0.5447(3) 0.7765(2) 0.0387(15) Uani 1 1 d .
C23 C 1.1857(6) 0.5344(3) 0.8290(2) 0.0372(15) Uani 1 1 d .
H23A H 1.2458 0.5645 0.8574 0.045 Uiso 1 1 calc R
H23B H 1.1889 0.4813 0.8399 0.045 Uiso 1 1 calc R
C24 C 0.9326(6) 0.6141(3) 0.8622(2) 0.0326(14) Uani 1 1 d .
H24A H 0.9903 0.6016 0.8971 0.039 Uiso 1 1 calc R
H24B H 0.8016 0.6118 0.8653 0.039 Uiso 1 1 calc R
C25 C 0.9900(6) 0.6919(3) 0.8440(3) 0.0352(15) Uani 1 1 d .
C26 C 0.8668(6) 0.4944(3) 0.8130(2) 0.0363(14) Uani 1 1 d .
H26A H 0.8642 0.4667 0.8465 0.054 Uiso 1 1 calc R
H26B H 0.9086 0.4616 0.7850 0.054 Uiso 1 1 calc R
H26C H 0.7466 0.5123 0.8032 0.054 Uiso 1 1 calc R
O13 O 0.2035(14) 0.4680(6) 0.9423(4) 0.085(3) Uani 0.50 1 d P
C27 C 0.512(2) 0.4953(8) 0.9567(5) 0.076(4) Uani 0.50 1 d P
H27A H 0.5079 0.5081 0.9188 0.114 Uiso 0.50 1 calc PR
H27B H 0.5787 0.4488 0.9622 0.114 Uiso 0.50 1 calc PR
H27C H 0.5703 0.5355 0.9771 0.114 Uiso 0.50 1 calc PR
C28 C 0.325(2) 0.4852(7) 0.9750(6) 0.063(4) Uani 0.50 1 d P
C29 C 0.290(2) 0.4954(8) 1.0334(5) 0.079(5) Uani 0.50 1 d P
H29A H 0.1620 0.4914 1.0389 0.118 Uiso 0.50 1 calc PR
H29B H 0.3328 0.5446 1.0451 0.118 Uiso 0.50 1 calc PR
H29C H 0.3536 0.4566 1.0541 0.118 Uiso 0.50 1 calc PR

loop_
_atom_site_aniso_label
_atom_site_aniso_U_11
_atom_site_aniso_U_22
_atom_site_aniso_U_33
_atom_site_aniso_U_23
_atom_site_aniso_U_13
_atom_site_aniso_U_12
Br1 0.0635(4) 0.0820(6) 0.0557(5) 0.0038(4) -0.0340(3) -0.0085(4)
O1A 0.092(12) 0.12(3) 0.030(7) 0.029(11) -0.015(6) -0.049(16)
O1B 0.083(12) 0.13(3) 0.039(10) 0.048(14) -0.021(9) -0.048(19)
O2 0.044(2) 0.086(3) 0.029(2) 0.019(2) -0.0081(19) -0.022(2)
O3 0.0219(18) 0.043(2) 0.029(2) 0.0008(19) 0.0044(15) -0.0040(17)
O4 0.0212(19) 0.050(3) 0.063(3) 0.012(2) 0.0022(17) -0.0105(18)
O5 0.0325(19) 0.031(3) 0.026(2) -0.0040(18) 0.0007(16) 0.0039(16)
O6 0.043(2) 0.027(3) 0.043(3) 0.013(2) -0.0054(18) -0.0052(19)
N1 0.0163(19) 0.020(3) 0.032(3) 0.003(2) 0.0006(17) 0.0025(18)
B1 0.023(3) 0.028(4) 0.031(4) -0.004(3) 0.008(3) -0.003(3)
C1 0.077(5) 0.095(6) 0.026(4) 0.016(4) -0.021(4) -0.028(4)
C2 0.041(3) 0.048(4) 0.041(4) 0.011(3) -0.016(3) -0.010(3)
C3 0.028(3) 0.033(4) 0.041(4) 0.005(3) -0.005(3) -0.003(3)
C4 0.032(3) 0.031(4) 0.027(3) 0.006(3) -0.004(2) -0.001(3)
C5 0.032(3) 0.026(3) 0.024(3) 0.011(3) 0.001(2) -0.003(2)
C6 0.022(3) 0.028(4) 0.023(3) 0.002(3) 0.004(2) 0.000(2)
C7 0.027(3) 0.052(4) 0.031(3) 0.002(3) 0.003(2) 0.000(3)
C8 0.025(3) 0.042(4) 0.029(3) 0.007(3) 0.002(2) -0.005(3)
C9 0.022(3) 0.026(4) 0.043(4) 0.007(3) -0.002(3) 0.003(3)
C10 0.021(3) 0.029(3) 0.034(3) -0.006(3) -0.004(2) -0.003(2)
C11 0.026(3) 0.029(4) 0.023(3) 0.004(3) 0.004(2) -0.001(3)
C12 0.020(3) 0.039(5) 0.034(4) -0.001(3) -0.006(2) -0.002(3)
C13 0.027(3) 0.029(4) 0.050(4) 0.004(3) -0.002(2) 0.007(3)
Br2 0.0433(4) 0.1373(8) 0.0452(4) 0.0037(5) -0.0045(3) 0.0105(4)
O7 0.059(3) 0.060(3) 0.026(2) 0.008(2) 0.0075(19) 0.011(2)
O8 0.0337(19) 0.042(3) 0.033(2) 0.0014(19) 0.0109(17) 0.0088(17)
O9 0.0240(18) 0.041(3) 0.049(3) -0.001(2) 0.0102(17) 0.0015(17)
O10 0.019(2) 0.062(3) 0.085(3) -0.019(2) 0.0047(19) 0.0070(19)
O11 0.033(2) 0.027(3) 0.053(3) 0.000(2) 0.0109(18) -0.0072(17)
O12 0.044(2) 0.030(3) 0.068(3) -0.020(2) -0.013(2) 0.004(2)
N2 0.021(2) 0.025(3) 0.031(3) -0.001(2) -0.0059(18) 0.0004(19)
B2 0.027(3) 0.028(4) 0.031(4) 0.000(3) 0.006(3) -0.003(3)
C14 0.056(4) 0.034(4) 0.031(4) 0.008(3) 0.002(3) 0.002(3)
C15 0.031(3) 0.051(4) 0.033(4) 0.005(3) -0.004(3) 0.005(3)
C16 0.030(3) 0.041(4) 0.038(4) 0.004(3) 0.006(3) 0.005(3)
C17 0.029(3) 0.028(4) 0.035(4) 0.001(3) 0.014(3) -0.004(3)
C18 0.030(3) 0.029(4) 0.033(4) 0.000(3) 0.011(2) 0.003(3)
C19 0.032(3) 0.028(4) 0.028(4) 0.003(3) 0.016(2) -0.004(2)
C20 0.030(3) 0.036(4) 0.046(4) 0.003(3) 0.010(3) 0.003(3)
C21 0.030(3) 0.029(4) 0.039(4) 0.006(3) 0.015(2) -0.001(2)
C22 0.025(3) 0.036(4) 0.055(4) -0.018(3) 0.000(3) -0.009(3)
C23 0.028(3) 0.028(4) 0.054(4) 0.000(3) -0.009(3) 0.003(2)
C24 0.033(3) 0.034(4) 0.031(3) -0.004(3) 0.000(2) 0.002(3)
C25 0.016(3) 0.034(5) 0.055(4) -0.001(4) -0.009(3) 0.000(3)
C26 0.038(3) 0.032(4) 0.040(4) -0.002(3) 0.005(3) -0.012(3)
O13 0.112(8) 0.094(9) 0.048(7) 0.008(6) -0.009(6) -0.006(7)
C27 0.094(12) 0.066(11) 0.067(10) -0.010(8) -0.007(9) -0.010(10)
C28 0.090(12) 0.048(10) 0.052(11) -0.001(8) 0.003(9) 0.005(8)
C29 0.111(13) 0.094(13) 0.031(9) -0.014(8) -0.006(8) 0.015(10)

loop_
_atom_type_symbol
_atom_type_description
_atom_type_scat_dispersion_real
_atom_type_scat_dispersion_imag
_atom_type_scat_source
C C 0.0033 0.0016 'International Tables Vol C Tables 4.2.6.8 and 6.1.1.4'
H H 0.0000 0.0000 'International Tables Vol C Tables 4.2.6.8 and 6.1.1.4'
B B 0.0013 0.0007 'International Tables Vol C Tables 4.2.6.8 and 6.1.1.4'
N N 0.0061 0.0033 'International Tables Vol C Tables 4.2.6.8 and 6.1.1.4'
O O 0.0106 0.0060 'International Tables Vol C Tables 4.2.6.8 and 6.1.1.4'
Br Br -0.2901 2.4595 'International Tables Vol C Tables 4.2.6.8 and 6.1.1.4'

loop_
_exptl_crystal_face_index_h
_exptl_crystal_face_index_k
_exptl_crystal_face_index_l
_exptl_crystal_face_perp_dist
-1.00 1.00 1.00 0.2700
1.00 -1.00 -1.00 0.2500
0.00 1.00 1.00 0.0300
0.00 -1.00 -1.00 0.0200
0.00 0.00 1.00 0.0100

loop_
_geom_angle_atom_site_label_1
_geom_angle_atom_site_label_2
_geom_angle_atom_site_label_3
_geom_angle
C1 O2 C4 108.1(4)
C9 O3 B1 113.0(4)
C12 O5 B1 112.9(4)
C11 N1 C13 112.3(3)
C11 N1 C10 113.9(3)
C13 N1 C10 110.3(4)
C11 N1 B1 103.0(3)
C13 N1 B1 115.2(4)
C10 N1 B1 101.4(3)
O3 B1 O5 110.0(4)
O3 B1 C8 119.0(5)
O5 B1 C8 110.0(4)
O3 B1 N1 102.8(4)
O5 B1 N1 99.0(4)
C8 B1 N1 114.2(4)
O1A C1 O2 120(2)
O1B C1 O2 118(2)
O1A C1 C2 132(2)
O1B C1 C2 133(3)
O2 C1 C2 105.9(5)
C3 C2 C1 109.8(5)
C3 C2 Br1 129.5(4)
C1 C2 Br1 120.6(4)
C2 C3 C4 108.5(5)
C2 C3 H3A 125.7
C4 C3 H3A 125.7
C5 C4 O2 123.2(4)
C5 C4 C3 129.1(5)
O2 C4 C3 107.7(4)
C4 C5 C6 131.1(5)
C4 C5 H5A 114.4
C6 C5 H5A 114.4
C8 C6 C5 117.1(4)
C8 C6 C7 123.5(4)
C5 C6 C7 119.4(4)
C6 C7 H7A 109.5
C6 C7 H7B 109.5
H7A C7 H7B 109.5
C6 C7 H7C 109.5
H7A C7 H7C 109.5
H7B C7 H7C 109.5
C6 C8 B1 134.2(5)
C6 C8 H8A 112.9
B1 C8 H8A 112.9
O4 C9 O3 124.6(5)
O4 C9 C10 124.6(5)
O3 C9 C10 110.8(4)
N1 C10 C9 106.1(4)
N1 C10 H10A 110.5
C9 C10 H10A 110.5
N1 C10 H10B 110.5
C9 C10 H10B 110.5
H10A C10 H10B 108.7
N1 C11 C12 106.2(4)
N1 C11 H11A 110.5
C12 C11 H11A 110.5
N1 C11 H11B 110.5
C12 C11 H11B 110.5
H11A C11 H11B 108.7
O6 C12 O5 124.3(5)
O6 C12 C11 125.0(5)
O5 C12 C11 110.7(5)
N1 C13 H13A 109.5
N1 C13 H13B 109.5
H13A C13 H13B 109.5
N1 C13 H13C 109.5
H13A C13 H13C 109.5
H13B C13 H13C 109.5
C14 O8 C17 108.5(4)
C22 O9 B2 113.8(4)
C25 O11 B2 114.3(4)
C26 N2 C24 112.0(4)
C26 N2 C23 111.1(4)
C24 N2 C23 112.8(4)
C26 N2 B2 115.4(4)
C24 N2 B2 103.7(4)
C23 N2 B2 101.3(4)
O9 B2 O11 109.9(4)
O9 B2 C21 118.4(4)
O11 B2 C21 110.8(4)
O9 B2 N2 102.5(4)
O11 B2 N2 99.1(4)
C21 B2 N2 114.2(4)
O7 C14 O8 122.1(5)
O7 C14 C15 131.5(6)
O8 C14 C15 106.3(5)
C16 C15 C14 108.0(4)
C16 C15 Br2 130.6(4)
C14 C15 Br2 121.4(4)
C15 C16 C17 109.6(5)
C15 C16 H16A 125.2
C17 C16 H16A 125.2
C18 C17 O8 124.5(4)
C18 C17 C16 128.0(5)
O8 C17 C16 107.5(4)
C17 C18 C19 130.8(5)
C17 C18 H18A 114.6
C19 C18 H18A 114.6
C21 C19 C18 116.2(4)
C21 C19 C20 124.8(5)
C18 C19 C20 119.0(4)
C19 C20 H20A 109.5
C19 C20 H20B 109.5
H20A C20 H20B 109.5
C19 C20 H20C 109.5
H20A C20 H20C 109.5
H20B C20 H20C 109.5
C19 C21 B2 133.2(5)
C19 C21 H21A 113.4
B2 C21 H21A 113.4
O10 C22 O9 125.1(5)
O10 C22 C23 124.4(5)
O9 C22 C23 110.5(5)
C22 C23 N2 107.1(4)
C22 C23 H23A 110.3
N2 C23 H23A 110.3
C22 C23 H23B 110.3
N2 C23 H23B 110.3
H23A C23 H23B 108.5
N2 C24 C25 105.8(4)
N2 C24 H24A 110.6
C25 C24 H24A 110.6
N2 C24 H24B 110.6
C25 C24 H24B 110.6
H24A C24 H24B 108.7
O12 C25 O11 123.8(5)
O12 C25 C24 125.9(6)
O11 C25 C24 110.3(5)
N2 C26 H26A 109.5
N2 C26 H26B 109.5
H26A C26 H26B 109.5
N2 C26 H26C 109.5
H26A C26 H26C 109.5
H26B C26 H26C 109.5
C28 C27 H27A 109.5
C28 C27 H27B 109.5
H27A C27 H27B 109.5
C28 C27 H27C 109.5
H27A C27 H27C 109.5
H27B C27 H27C 109.5
O13 C28 C27 119.7(13)
O13 C28 C29 121.7(15)
C27 C28 C29 118.6(13)
C28 C29 H29A 109.5
C28 C29 H29B 109.5
H29A C29 H29B 109.5
C28 C29 H29C 109.5
H29A C29 H29C 109.5
H29B C29 H29C 109.5

loop_
_geom_bond_atom_site_label_1
_geom_bond_atom_site_label_2
_geom_bond_distance
Br1 C2 1.863(5)
O1A O1B 0.57(9)
O1A C1 1.212(15)
O1B C1 1.225(16)
O2 C1 1.399(6)
O2 C4 1.400(6)
O3 C9 1.327(6)
O3 B1 1.457(6)
O4 C9 1.202(5)
O5 C12 1.325(6)
O5 B1 1.505(7)
O6 C12 1.199(6)
N1 C11 1.488(5)
N1 C13 1.490(5)
N1 C10 1.496(5)
N1 B1 1.643(7)
B1 C8 1.569(7)
C1 C2 1.453(8)
C2 C3 1.318(7)
C3 C4 1.430(6)
C3 H3A 0.9300
C4 C5 1.329(6)
C5 C6 1.457(6)
C5 H5A 0.9300
C6 C8 1.339(6)
C6 C7 1.499(6)
C7 H7A 0.9600
C7 H7B 0.9600
C7 H7C 0.9600
C8 H8A 0.9300
C9 C10 1.500(7)
C10 H10A 0.9700
C10 H10B 0.9700
C11 C12 1.495(7)
C11 H11A 0.9700
C11 H11B 0.9700
C13 H13A 0.9600
C13 H13B 0.9600
C13 H13C 0.9600
Br2 C15 1.854(5)
O7 C14 1.200(6)
O8 C14 1.377(6)
O8 C17 1.400(6)
O9 C22 1.326(6)
O9 B2 1.467(6)
O10 C22 1.198(6)
O11 C25 1.332(6)
O11 B2 1.488(7)
O12 C25 1.203(6)
N2 C26 1.485(6)
N2 C24 1.486(6)
N2 C23 1.504(6)
N2 B2 1.653(7)
B2 C21 1.574(7)
C14 C15 1.478(7)
C15 C16 1.320(6)
C16 C17 1.420(7)
C16 H16A 0.9300
C17 C18 1.345(6)
C18 C19 1.462(7)
C18 H18A 0.9300
C19 C21 1.346(6)
C19 C20 1.499(6)
C20 H20A 0.9600
C20 H20B 0.9600
C20 H20C 0.9600
C21 H21A 0.9300
C22 C23 1.500(7)
C23 H23A 0.9700
C23 H23B 0.9700
C24 C25 1.504(7)
C24 H24A 0.9700
C24 H24B 0.9700
C26 H26A 0.9600
C26 H26B 0.9600
C26 H26C 0.9600
O13 C28 1.215(15)
C27 C28 1.475(18)
C27 H27A 0.9600
C27 H27B 0.9600
C27 H27C 0.9600
C28 C29 1.483(17)
C29 H29A 0.9600
C29 H29B 0.9600
C29 H29C 0.9600

loop_
_geom_torsion_atom_site_label_1
_geom_torsion_atom_site_label_2
_geom_torsion_atom_site_label_3
_geom_torsion_atom_site_label_4
_geom_torsion
C9 O3 B1 O5 90.6(5)
C9 O3 B1 C8 -141.3(5)
C9 O3 B1 N1 -14.1(5)
C12 O5 B1 O3 -131.2(4)
C12 O5 B1 C8 95.9(5)
C12 O5 B1 N1 -24.0(4)
C11 N1 B1 O3 140.4(4)
C13 N1 B1 O3 -96.8(4)
C10 N1 B1 O3 22.3(5)
C11 N1 B1 O5 27.5(4)
C13 N1 B1 O5 150.2(4)
C10 N1 B1 O5 -90.7(4)
C11 N1 B1 C8 -89.3(5)
C13 N1 B1 C8 33.4(6)
C10 N1 B1 C8 152.5(4)
O1B O1A C1 O2 94(9)
O1B O1A C1 C2 -104(10)
O1A O1B C1 O2 -102(8)
O1A O1B C1 C2 101(11)
C4 O2 C1 O1A 168(4)
C4 O2 C1 O1B -161(4)
C4 O2 C1 C2 1.4(7)
O1A C1 C2 C3 -165(4)
O1B C1 C2 C3 158(5)
O2 C1 C2 C3 -0.7(8)
O1A C1 C2 Br1 16(4)
O1B C1 C2 Br1 -20(5)
O2 C1 C2 Br1 -179.2(4)
C1 C2 C3 C4 -0.3(7)
Br1 C2 C3 C4 178.1(4)
C1 O2 C4 C5 177.1(5)
C1 O2 C4 C3 -1.6(6)
C2 C3 C4 C5 -177.5(6)
C2 C3 C4 O2 1.2(6)
O2 C4 C5 C6 2.7(9)
C3 C4 C5 C6 -178.8(5)
C4 C5 C6 C8 -178.4(5)
C4 C5 C6 C7 1.4(8)
C5 C6 C8 B1 -175.2(6)
C7 C6 C8 B1 5.0(9)
O3 B1 C8 C6 -7.2(9)
O5 B1 C8 C6 120.9(6)
N1 B1 C8 C6 -128.9(6)
B1 O3 C9 O4 180.0(5)
B1 O3 C9 C10 -0.3(6)
C11 N1 C10 C9 -132.7(4)
C13 N1 C10 C9 99.9(4)
B1 N1 C10 C9 -22.7(5)
O4 C9 C10 N1 -164.0(5)
O3 C9 C10 N1 16.2(5)
C13 N1 C11 C12 -147.6(4)
C10 N1 C11 C12 86.0(4)
B1 N1 C11 C12 -23.0(4)
B1 O5 C12 O6 -169.1(4)
B1 O5 C12 C11 10.9(5)
N1 C11 C12 O6 -170.7(4)
N1 C11 C12 O5 9.3(5)
C22 O9 B2 O11 90.2(5)
C22 O9 B2 C21 -141.1(5)
C22 O9 B2 N2 -14.4(5)
C25 O11 B2 O9 -126.6(4)
C25 O11 B2 C21 100.7(5)
C25 O11 B2 N2 -19.7(5)
C26 N2 B2 O9 -99.3(4)
C24 N2 B2 O9 137.9(4)
C23 N2 B2 O9 20.8(5)
C26 N2 B2 O11 147.9(4)
C24 N2 B2 O11 25.0(4)
C23 N2 B2 O11 -92.1(4)
C26 N2 B2 C21 30.0(6)
C24 N2 B2 C21 -92.8(5)
C23 N2 B2 C21 150.1(4)
C17 O8 C14 O7 178.8(5)
C17 O8 C14 C15 -0.3(5)
O7 C14 C15 C16 -178.0(6)
O8 C14 C15 C16 0.9(6)
O7 C14 C15 Br2 1.5(9)
O8 C14 C15 Br2 -179.6(4)
C14 C15 C16 C17 -1.2(6)
Br2 C15 C16 C17 179.4(4)
C14 O8 C17 C18 178.5(5)
C14 O8 C17 C16 -0.4(5)
C15 C16 C17 C18 -177.9(5)
C15 C16 C17 O8 1.0(6)
O8 C17 C18 C19 0.9(9)
C16 C17 C18 C19 179.7(5)
C17 C18 C19 C21 176.1(5)
C17 C18 C19 C20 -2.9(8)
C18 C19 C21 B2 -174.4(5)
C20 C19 C21 B2 4.5(9)
O9 B2 C21 C19 -4.0(9)
O11 B2 C21 C19 124.3(6)
N2 B2 C21 C19 -124.8(6)
B2 O9 C22 O10 -177.0(5)
B2 O9 C22 C23 1.7(6)
O10 C22 C23 N2 -167.8(5)
O9 C22 C23 N2 13.5(6)
C26 N2 C23 C22 102.7(5)
C24 N2 C23 C22 -130.7(4)
B2 N2 C23 C22 -20.4(5)
C26 N2 C24 C25 -147.7(4)
C23 N2 C24 C25 86.1(5)
B2 N2 C24 C25 -22.6(4)
B2 O11 C25 O12 -173.4(4)
B2 O11 C25 C24 6.7(5)
N2 C24 C25 O12 -168.2(4)
N2 C24 C25 O11 11.6(5)
